data_2216018
loop_
_publ_author_name
'Navarrete-V\'azquez, Gabriel'
'Moreno-Diaz, Hermenegilda'
'Estrada-Soto, Samuel'
'Tlahuext, Hugo'

_publ_section_title
;
 2-(2-Ethoxyphenyl)-1<i>H</i>-benzimidazole monohydrate
;
_journal_coeditor_code IS2213
_journal_issue 11
_journal_name_full 'Acta Crystallographica Section E'
_journal_page_first o4208
_journal_page_last o4208
_journal_paper_doi 10.1107/S1600536807047496
_journal_volume 63
_journal_year 2007
_chemical_formula_iupac 'C15 H14 N2 O, H2 O'
_chemical_formula_moiety 'C15 H14 N2 O, H2 O'
_chemical_formula_sum 'C15 H16 N2 O2'
_chemical_formula_weight 256.30
_chemical_name_systematic
;
2-(2-Ethoxyphenyl)-1H-benzimidazole monohydrate
;
_space_group_IT_number 14
_symmetry_cell_setting monoclinic
_symmetry_space_group_name_Hall '-P 2ybc'
_symmetry_space_group_name_H-M 'P 1 21/c 1'
_atom_sites_solution_hydrogens difmap
_atom_sites_solution_primary direct
_atom_sites_solution_secondary difmap
_audit_creation_method SHELXL-97
_cell_angle_alpha 90.00
_cell_angle_beta 105.49(3)
_cell_angle_gamma 90.00
_cell_formula_units_Z 4
_cell_length_a 7.9148(16)
_cell_length_b 12.307(3)
_cell_length_c 13.737(3)
_cell_measurement_reflns_used 202
_cell_measurement_temperature 297
_cell_measurement_theta_max 27.8
_cell_measurement_theta_min 3.6
_cell_volume 1289.5(5)
_computing_cell_refinement 'SAINT-Plus (Bruker, 2000)'
_computing_data_collection 'SMART (Bruker, 2000)'
_computing_data_reduction 'SAINT-Plus (Bruker, 2000)'
_computing_molecular_graphics 'SHELXTL-NT (Bruker, 2000)'
_computing_publication_material 'SHELXTL-NT (Bruker, 2000) and PLATON (Spek, 2003)'
_computing_structure_refinement 'SHELXL97 (Sheldrick, 1997)'
_computing_structure_solution 'SHELXS97 (Sheldrick, 1990)'
_diffrn_ambient_temperature 293(2)
_diffrn_detector_area_resol_mean 8.3
_diffrn_measured_fraction_theta_full 1.000
_diffrn_measured_fraction_theta_max 1.000
_diffrn_measurement_device_type 'Bruker SMART APEX 1000 CCD area-detector'
_diffrn_measurement_method '\f and \w'
_diffrn_radiation_monochromator graphite
_diffrn_radiation_source 'fine-focus sealed tube'
_diffrn_radiation_type MoK\a
_diffrn_radiation_wavelength 0.71073
_diffrn_reflns_av_R_equivalents 0.0253
_diffrn_reflns_av_sigmaI/netI 0.0246
_diffrn_reflns_limit_h_max 9
_diffrn_reflns_limit_h_min -9
_diffrn_reflns_limit_k_max 14
_diffrn_reflns_limit_k_min -11
_diffrn_reflns_limit_l_max 16
_diffrn_reflns_limit_l_min -16
_diffrn_reflns_number 7949
_diffrn_reflns_theta_full 25.50
_diffrn_reflns_theta_max 25.50
_diffrn_reflns_theta_min 2.26
_diffrn_standards_number 0
_exptl_absorpt_coefficient_mu 0.089
_exptl_absorpt_correction_T_max 0.98
_exptl_absorpt_correction_T_min 0.97
_exptl_absorpt_correction_type multi-scan
_exptl_absorpt_process_details '(<i>SADABS</i>; Sheldrick, 2003)'
_exptl_crystal_colour colourless
_exptl_crystal_density_diffrn 1.320
_exptl_crystal_density_method 'not measured'
_exptl_crystal_description plate
_exptl_crystal_F_000 544
_exptl_crystal_size_max 0.27
_exptl_crystal_size_mid 0.23
_exptl_crystal_size_min 0.19
_refine_diff_density_max 0.237
_refine_diff_density_min -0.254
_refine_ls_extinction_method none
_refine_ls_goodness_of_fit_ref 1.088
_refine_ls_hydrogen_treatment refall
_refine_ls_matrix_type full
_refine_ls_number_parameters 236
_refine_ls_number_reflns 2404
_refine_ls_number_restraints 0
_refine_ls_restrained_S_all 1.088
_refine_ls_R_factor_all 0.0402
_refine_ls_R_factor_gt 0.0372
_refine_ls_shift/su_max 0.000
_refine_ls_shift/su_mean 0.000
_refine_ls_structure_factor_coef Fsqd
_refine_ls_weighting_details 'calc w=1/[\s^2^(Fo^2^)+(0.0429P)^2^+0.4998P] where P=(Fo^2^+2Fc^2^)/3'
_refine_ls_weighting_scheme calc
_refine_ls_wR_factor_gt 0.0912
_refine_ls_wR_factor_ref 0.0932
_reflns_number_gt 2243
_reflns_number_total 2404
_reflns_threshold_expression I>2\s(I)
_cod_data_source_file is2213.cif
_cod_data_source_block I
_cod_database_code 2216018
_cod_database_fobs_code 2216018

loop_
_symmetry_equiv_pos_as_xyz
'x, y, z'
'-x, y+1/2, -z+1/2'
'-x, -y, -z'
'x, -y+1/2, z+1/2'

loop_
_atom_site_type_symbol
_atom_site_label
_atom_site_fract_x
_atom_site_fract_y
_atom_site_fract_z
_atom_site_U_iso_or_equiv
_atom_site_adp_type
_atom_site_calc_flag
_atom_site_occupancy
C C1 -0.05937(16) 0.47716(10) 0.84284(9) 0.0162(3) Uani d 1
C C2 -0.19320(17) 0.53173(11) 0.77306(10) 0.0193(3) Uani d 1
C C3 -0.14220(18) 0.61769(12) 0.72245(10) 0.0218(3) Uani d 1
C C4 0.03411(18) 0.64841(11) 0.74050(10) 0.0218(3) Uani d 1
C C5 0.16608(18) 0.59365(11) 0.80924(10) 0.0202(3) Uani d 1
C C6 0.11740(16) 0.50595(10) 0.86018(9) 0.0164(3) Uani d 1
C C7 0.11019(16) 0.36787(10) 0.95614(9) 0.0155(3) Uani d 1
C C8 0.16812(16) 0.28158(10) 1.03137(9) 0.0167(3) Uani d 1
C C9 0.05569(16) 0.20205(11) 1.05285(9) 0.0176(3) Uani d 1
C C10 0.12096(18) 0.12488(11) 1.12797(10) 0.0209(3) Uani d 1
C C11 0.29693(18) 0.12576(11) 1.18019(10) 0.0223(3) Uani d 1
C C12 0.41012(18) 0.20236(11) 1.15903(10) 0.0221(3) Uani d 1
C C13 0.34549(17) 0.27953(11) 1.08530(10) 0.0199(3) Uani d 1
C C14 -0.23200(18) 0.12119(12) 1.01266(11) 0.0232(3) Uani d 1
C C15 -0.40148(19) 0.13433(13) 0.93175(12) 0.0267(3) Uani d 1
H H1 -0.152(2) 0.3559(13) 0.9145(11) 0.022(4) Uiso d 1
H H2 -0.316(2) 0.5117(12) 0.7609(11) 0.021(4) Uiso d 1
H H3 -0.232(2) 0.6590(13) 0.6738(12) 0.022(4) Uiso d 1
H H4 0.0671(19) 0.7099(13) 0.7035(11) 0.022(4) Uiso d 1
H H5 0.289(2) 0.6147(12) 0.8229(11) 0.020(4) Uiso d 1
H H10 0.044(2) 0.0704(13) 1.1430(11) 0.022(4) Uiso d 1
H H11 0.339(2) 0.0721(13) 1.2320(12) 0.024(4) Uiso d 1
H H12 0.537(2) 0.2018(12) 1.1952(11) 0.022(4) Uiso d 1
H H13 0.4237(19) 0.3340(13) 1.0702(11) 0.019(4) Uiso d 1
H H2A 0.633(3) 0.4683(18) 0.9586(17) 0.055(6) Uiso d 1
H H14A -0.250(2) 0.1309(13) 1.0802(13) 0.027(4) Uiso d 1
H H15A -0.455(2) 0.2055(16) 0.9349(13) 0.040(5) Uiso d 1
H H2B 0.466(3) 0.4167(15) 0.9152(13) 0.039(5) Uiso d 1
H H14B -0.175(2) 0.0486(14) 1.0086(12) 0.025(4) Uiso d 1
H H15B -0.383(2) 0.1216(14) 0.8638(14) 0.036(5) Uiso d 1
H H15C -0.486(2) 0.0807(15) 0.9417(13) 0.039(5) Uiso d 1
N N1 -0.05962(14) 0.38927(9) 0.90544(8) 0.0158(2) Uani d 1
N N2 0.22124(14) 0.43630(9) 0.93077(8) 0.0170(2) Uani d 1
O O1 -0.11533(11) 0.20526(8) 0.99718(7) 0.0200(2) Uani d 1
O O2 0.57838(13) 0.41862(8) 0.91144(7) 0.0239(2) Uani d 1

loop_
_atom_site_aniso_label
_atom_site_aniso_U_11
_atom_site_aniso_U_22
_atom_site_aniso_U_33
_atom_site_aniso_U_12
_atom_site_aniso_U_13
_atom_site_aniso_U_23
C1 0.0194(6) 0.0158(7) 0.0140(6) 0.0008(5) 0.0057(5) -0.0023(5)
C2 0.0169(7) 0.0224(7) 0.0174(6) 0.0021(5) 0.0027(5) -0.0010(5)
C3 0.0244(7) 0.0220(7) 0.0174(6) 0.0052(6) 0.0028(5) 0.0020(5)
C4 0.0280(7) 0.0189(7) 0.0191(7) -0.0002(6) 0.0073(5) 0.0029(6)
C5 0.0199(7) 0.0208(7) 0.0204(7) -0.0019(5) 0.0061(5) -0.0006(5)
C6 0.0174(6) 0.0176(7) 0.0137(6) 0.0010(5) 0.0032(5) -0.0026(5)
C7 0.0162(6) 0.0160(7) 0.0142(6) -0.0002(5) 0.0040(5) -0.0033(5)
C8 0.0188(6) 0.0173(7) 0.0144(6) 0.0016(5) 0.0052(5) -0.0018(5)
C9 0.0180(6) 0.0191(7) 0.0158(6) 0.0011(5) 0.0047(5) -0.0023(5)
C10 0.0243(7) 0.0193(7) 0.0197(7) -0.0012(6) 0.0069(5) 0.0017(5)
C11 0.0257(7) 0.0216(7) 0.0183(7) 0.0049(6) 0.0040(5) 0.0037(6)
C12 0.0191(7) 0.0251(8) 0.0204(7) 0.0030(6) 0.0023(5) 0.0006(6)
C13 0.0192(7) 0.0201(7) 0.0203(7) -0.0007(5) 0.0051(5) -0.0002(5)
C14 0.0220(7) 0.0217(8) 0.0264(8) -0.0046(6) 0.0069(6) 0.0037(6)
C15 0.0210(7) 0.0244(8) 0.0325(8) -0.0061(6) 0.0033(6) 0.0012(6)
N1 0.0138(5) 0.0172(6) 0.0167(5) -0.0010(4) 0.0045(4) -0.0003(4)
N2 0.0168(5) 0.0176(6) 0.0161(5) -0.0006(4) 0.0034(4) -0.0002(4)
O1 0.0169(5) 0.0208(5) 0.0206(5) -0.0040(4) 0.0022(4) 0.0037(4)
O2 0.0179(5) 0.0276(6) 0.0264(5) -0.0026(4) 0.0064(4) -0.0067(4)

loop_
_atom_type_symbol
_atom_type_description
_atom_type_scat_dispersion_real
_atom_type_scat_dispersion_imag
_atom_type_scat_source
C C 0.0033 0.0016 'International Tables Vol C Tables 4.2.6.8 and 6.1.1.4'
H H 0.0000 0.0000 'International Tables Vol C Tables 4.2.6.8 and 6.1.1.4'
N N 0.0061 0.0033 'International Tables Vol C Tables 4.2.6.8 and 6.1.1.4'
O O 0.0106 0.0060 'International Tables Vol C Tables 4.2.6.8 and 6.1.1.4'

loop_
_geom_angle_atom_site_label_1
_geom_angle_atom_site_label_2
_geom_angle_atom_site_label_3
_geom_angle
N1 C1 C2 132.58(12)
N1 C1 C6 105.04(11)
C2 C1 C6 122.36(12)
C3 C2 C1 116.30(12)
C3 C2 H2 121.3(9)
C1 C2 H2 122.4(9)
C2 C3 C4 121.81(13)
C2 C3 H3 119.1(9)
C4 C3 H3 119.1(9)
C5 C4 C3 121.61(13)
C5 C4 H4 118.1(9)
C3 C4 H4 120.3(9)
C4 C5 C6 117.41(12)
C4 C5 H5 122.3(9)
C6 C5 H5 120.3(9)
N2 C6 C5 129.57(12)
N2 C6 C1 109.94(11)
C5 C6 C1 120.49(12)
N2 C7 N1 111.97(11)
N2 C7 C8 122.62(11)
N1 C7 C8 125.40(12)
C13 C8 C9 118.50(12)
C13 C8 C7 117.76(12)
C9 C8 C7 123.74(12)
O1 C9 C10 123.32(12)
O1 C9 C8 116.77(11)
C10 C9 C8 119.91(12)
C11 C10 C9 119.97(13)
C11 C10 H10 120.0(9)
C9 C10 H10 120.0(9)
C12 C11 C10 120.94(13)
C12 C11 H11 120.4(9)
C10 C11 H11 118.7(9)
C13 C12 C11 119.21(13)
C13 C12 H12 119.8(9)
C11 C12 H12 121.0(9)
C12 C13 C8 121.45(13)
C12 C13 H13 119.9(9)
C8 C13 H13 118.7(9)
O1 C14 C15 107.10(11)
O1 C14 H14A 108.2(9)
C15 C14 H14A 111.0(9)
O1 C14 H14B 108.5(9)
C15 C14 H14B 112.1(9)
H14A C14 H14B 109.8(13)
C14 C15 H15A 112.0(10)
C14 C15 H15B 110.6(10)
H15A C15 H15B 110.9(15)
C14 C15 H15C 109.6(11)
H15A C15 H15C 105.9(14)
H15B C15 H15C 107.6(14)
C7 N1 C1 107.69(11)
C7 N1 H1 125.7(10)
C1 N1 H1 126.5(10)
C7 N2 C6 105.36(10)
C9 O1 C14 118.37(10)
H2A O2 H2B 105.4(17)

loop_
_geom_bond_atom_site_label_1
_geom_bond_atom_site_label_2
_geom_bond_distance
C1 N1 1.3821(17)
C1 C2 1.3962(18)
C1 C6 1.4006(18)
C2 C3 1.384(2)
C2 H2 0.969(15)
C3 C4 1.402(2)
C3 H3 0.977(16)
C4 C5 1.382(2)
C4 H4 0.985(16)
C5 C6 1.3955(19)
C5 H5 0.974(15)
C6 N2 1.3873(17)
C7 N2 1.3292(17)
C7 N1 1.3641(17)
C7 C8 1.4673(18)
C8 C13 1.4016(19)
C8 C9 1.4062(18)
C9 O1 1.3659(16)
C9 C10 1.3961(19)
C10 C11 1.386(2)
C10 H10 0.965(16)
C11 C12 1.384(2)
C11 H11 0.963(16)
C12 C13 1.3831(19)
C12 H12 0.996(15)
C13 H13 0.972(16)
C14 O1 1.4399(16)
C14 C15 1.505(2)
C14 H14A 0.984(16)
C14 H14B 1.008(17)
C15 H15A 0.979(19)
C15 H15B 0.994(19)
C15 H15C 0.977(19)
N1 H1 0.879(16)
O2 H2A 0.91(2)
O2 H2B 0.91(2)

loop_
_geom_hbond_atom_site_label_D
_geom_hbond_atom_site_label_H
_geom_hbond_atom_site_label_A
_geom_hbond_site_symmetry_A
_geom_hbond_distance_DH
_geom_hbond_distance_HA
_geom_hbond_distance_DA
_geom_hbond_angle_DHA
N1 H1 O1 . 0.876(16) 2.153(16) 2.6848(16) 118.6(13)
N1 H1 O2 1_455 0.876(16) 2.259(16) 2.9108(17) 131.1(14)
O2 H2A N2 3_667 0.91(2) 2.02(2) 2.9267(16) 173(2)
O2 H2B N2 . 0.91(2) 2.02(2) 2.9170(17) 171.2(16)
C13 H13 N2 . 0.972(16) 2.486(15) 2.8427(19) 101.4(10)

loop_
_geom_torsion_atom_site_label_1
_geom_torsion_atom_site_label_2
_geom_torsion_atom_site_label_3
_geom_torsion_atom_site_label_4
_geom_torsion
N1 C1 C2 C3 -179.46(13)
C6 C1 C2 C3 -0.97(19)
C1 C2 C3 C4 -0.2(2)
C2 C3 C4 C5 0.6(2)
C3 C4 C5 C6 0.2(2)
C4 C5 C6 N2 178.69(12)
C4 C5 C6 C1 -1.28(19)
N1 C1 C6 N2 0.61(13)
C2 C1 C6 N2 -178.24(11)
N1 C1 C6 C5 -179.41(11)
C2 C1 C6 C5 1.74(19)
N2 C7 C8 C13 6.74(18)
N1 C7 C8 C13 -172.21(12)
N2 C7 C8 C9 -173.93(12)
N1 C7 C8 C9 7.1(2)
C13 C8 C9 O1 -178.58(11)
C7 C8 C9 O1 2.10(18)
C13 C8 C9 C10 1.34(18)
C7 C8 C9 C10 -177.98(12)
O1 C9 C10 C11 178.94(12)
C8 C9 C10 C11 -1.0(2)
C9 C10 C11 C12 0.0(2)
C10 C11 C12 C13 0.6(2)
C11 C12 C13 C8 -0.2(2)
C9 C8 C13 C12 -0.75(19)
C7 C8 C13 C12 178.61(12)
N2 C7 N1 C1 0.12(14)
C8 C7 N1 C1 179.17(11)
C2 C1 N1 C7 178.24(13)
C6 C1 N1 C7 -0.44(13)
N1 C7 N2 C6 0.26(14)
C8 C7 N2 C6 -178.82(11)
C5 C6 N2 C7 179.48(13)
C1 C6 N2 C7 -0.54(14)
C10 C9 O1 C14 -3.68(18)
C8 C9 O1 C14 176.24(11)
C15 C14 O1 C9 -171.40(11)

loop_
_cod_related_entry_id
_cod_related_entry_database
_cod_related_entry_code
1 ChemSpider 21121234
